data_1517968
loop_
_publ_author_name
'Liu, Cui-Ping'
'Xu, Jin-Biao'
'Han, Ying-Shan'
'Wainberg, Mark A.'
'Yue, Jian-Min'

_publ_section_title
;
 Trichiconins A-C, Limonoids with New Carbon Skeletons from Trichilia
 connaroides.
;
_journal_issue 20
_journal_name_full 'Organic letters'
_journal_page_first 5478
_journal_page_last 5481
_journal_paper_doi 10.1021/ol5027552
_journal_volume 16
_journal_year 2014
_chemical_absolute_configuration ad
_chemical_formula_sum 'C27 H34 O9'
_chemical_formula_weight 502.54
_chemical_name_systematic
; 
 ? 
;
_space_group_crystal_system monoclinic
_space_group_IT_number 4
_space_group_name_Hall 'P 2yb'
_space_group_name_H-M_alt 'P 1 21 1'
_symmetry_space_group_name_Hall 'P 2yb'
_symmetry_space_group_name_H-M 'P 1 21 1'
_atom_sites_solution_hydrogens geom
_audit_creation_method SHELXL-2013
_cell_angle_alpha 90
_cell_angle_beta 117.2330(10)
_cell_angle_gamma 90
_cell_formula_units_Z 2
_cell_length_a 12.93850(10)
_cell_length_b 7.65860(10)
_cell_length_c 13.3685(2)
_cell_measurement_reflns_used 6613
_cell_measurement_temperature 140(2)
_cell_measurement_theta_max 68.83
_cell_measurement_theta_min 3.72
_cell_volume 1177.86(3)
_computing_cell_refinement 'Bruker SAINT'
_computing_data_collection 'Bruker APEX2'
_computing_data_reduction 'Bruker SAINT'
_computing_molecular_graphics 'Bruker SHELXTL'
_computing_publication_material 'Bruker SHELXTL'
_computing_structure_refinement 'SHELXL-2013 (Sheldrick, 2013)'
_computing_structure_solution 'SHELXS-97 (Sheldrick, 2008)'
_diffrn_ambient_temperature 140(2)
_diffrn_measured_fraction_theta_full 0.970
_diffrn_measured_fraction_theta_max 0.953
_diffrn_measurement_device_type 'Bruker APEX-II CCD'
_diffrn_measurement_method '\f and \w scans'
_diffrn_radiation_type CuK\a
_diffrn_radiation_wavelength 1.54178
_diffrn_reflns_av_R_equivalents 0.0364
_diffrn_reflns_av_unetI/netI 0.0488
_diffrn_reflns_Laue_measured_fraction_full 0.970
_diffrn_reflns_Laue_measured_fraction_max 0.953
_diffrn_reflns_limit_h_max 15
_diffrn_reflns_limit_h_min -15
_diffrn_reflns_limit_k_max 9
_diffrn_reflns_limit_k_min -9
_diffrn_reflns_limit_l_max 14
_diffrn_reflns_limit_l_min -16
_diffrn_reflns_number 9341
_diffrn_reflns_point_group_measured_fraction_full 0.889
_diffrn_reflns_point_group_measured_fraction_max 0.865
_diffrn_reflns_theta_full 67.679
_diffrn_reflns_theta_max 69.697
_diffrn_reflns_theta_min 3.718
_exptl_absorpt_coefficient_mu 0.881
_exptl_absorpt_correction_T_max 0.7533
_exptl_absorpt_correction_T_min 0.5866
_exptl_absorpt_correction_type multi-scan
_exptl_absorpt_process_details sadabs
_exptl_crystal_colour colourless
_exptl_crystal_density_diffrn 1.417
_exptl_crystal_description block
_exptl_crystal_F_000 536
_exptl_crystal_size_max 0.130
_exptl_crystal_size_mid 0.090
_exptl_crystal_size_min 0.060
_refine_diff_density_max 0.276
_refine_diff_density_min -0.284
_refine_diff_density_rms 0.057
_refine_ls_abs_structure_details
; 
 Flack x determined using 1533 quotients [(I+)-(I-)]/[(I+)+(I-)] 
 (Parsons and Flack (2004), Acta Cryst. A60, s61). 
;
_refine_ls_abs_structure_Flack -0.13(7)
_refine_ls_extinction_method none
_refine_ls_goodness_of_fit_ref 0.955
_refine_ls_hydrogen_treatment constr
_refine_ls_matrix_type full
_refine_ls_number_parameters 332
_refine_ls_number_reflns 3860
_refine_ls_number_restraints 1
_refine_ls_restrained_S_all 0.955
_refine_ls_R_factor_all 0.0375
_refine_ls_R_factor_gt 0.0372
_refine_ls_shift/su_max 0.000
_refine_ls_shift/su_mean 0.000
_refine_ls_structure_factor_coef Fsqd
_refine_ls_weighting_details 'w=1/[\s^2^(Fo^2^)+(0.0711P)^2^+0.2500P] where P=(Fo^2^+2Fc^2^)/3'
_refine_ls_weighting_scheme calc
_refine_ls_wR_factor_gt 0.0971
_refine_ls_wR_factor_ref 0.0975
_reflns_Friedel_coverage 0.682
_reflns_Friedel_fraction_full 0.794
_reflns_Friedel_fraction_max 0.763
_reflns_number_gt 3809
_reflns_number_total 3860
_reflns_threshold_expression 'I > 2\s(I)'
_cod_data_source_file ol5027552_si_002.cif
_cod_data_source_block cu_dm13523_0m
_cod_depositor_comments 'Adding full bibliography for 1517968--1517969.cif.'
_cod_database_code 1517968
_shelx_space_group_comment
; 
The symmetry employed for this shelxl refinement is uniquely defined 
by the following loop, which should always be used as a source of 
symmetry information in preference to the above space-group names. 
They are only intended as comments. 
;
_shelx_estimated_absorpt_t_min 0.894
_shelx_estimated_absorpt_t_max 0.949
_shelxl_version_number 2013-4

loop_
_space_group_symop_operation_xyz
'x, y, z'
'-x, y+1/2, -z'

loop_
_atom_site_label
_atom_site_type_symbol
_atom_site_fract_x
_atom_site_fract_y
_atom_site_fract_z
_atom_site_U_iso_or_equiv
_atom_site_adp_type
_atom_site_occupancy
_atom_site_site_symmetry_order
_atom_site_calc_flag
_atom_site_refinement_flags_posn
_atom_site_refinement_flags_adp
O1 O 0.35477(14) -0.0144(2) 0.41480(13) 0.0217(4) Uani 1 1 d . .
O2 O 0.47204(14) -0.3999(2) 0.70472(15) 0.0237(4) Uani 1 1 d . .
O3 O 0.1215(2) 0.2055(3) 0.6795(2) 0.0453(6) Uani 1 1 d . .
O4 O 0.04171(16) -0.0423(3) 0.69859(17) 0.0307(4) Uani 1 1 d . .
O5 O 0.59220(13) 0.0811(2) 0.61451(13) 0.0186(4) Uani 1 1 d . .
H5 H 0.6181 0.1752 0.6494 0.028 Uiso 1 1 calc R U
O6 O 0.64662(12) 0.3114(2) 0.79251(13) 0.0165(3) Uani 1 1 d . .
H6 H 0.5974 0.3916 0.7641 0.025 Uiso 1 1 calc R U
O7 O 0.61895(15) 0.4500(3) 1.07686(15) 0.0294(4) Uani 1 1 d . .
O8 O 0.75576(13) 0.2963(2) 1.06709(14) 0.0200(4) Uani 1 1 d . .
O9 O 1.05098(14) -0.0274(3) 1.22931(15) 0.0289(4) Uani 1 1 d . .
C1 C 0.37404(17) -0.0328(3) 0.51189(19) 0.0151(5) Uani 1 1 d . .
C2 C 0.46718(18) -0.1538(3) 0.59239(18) 0.0149(4) Uani 1 1 d . .
H2 H 0.5018 -0.2202 0.5506 0.018 Uiso 1 1 calc R U
C3 C 0.41414(19) -0.2824(3) 0.64323(19) 0.0165(5) Uani 1 1 d . .
C4 C 0.28476(19) -0.2628(3) 0.6088(2) 0.0177(5) Uani 1 1 d . .
C5 C 0.25489(17) -0.0683(3) 0.61797(19) 0.0156(4) Uani 1 1 d . .
H5A H 0.2905 -0.0420 0.7003 0.019 Uiso 1 1 calc R U
C6 C 0.12110(18) -0.0474(3) 0.5730(2) 0.0227(5) Uani 1 1 d . .
H6A H 0.0876 0.0134 0.4995 0.027 Uiso 1 1 calc R U
H6B H 0.0844 -0.1640 0.5617 0.027 Uiso 1 1 calc R U
C7 C 0.09602(19) 0.0558(4) 0.6554(2) 0.0248(5) Uani 1 1 d . .
C8 C 0.50961(17) 0.0680(3) 0.74703(18) 0.0133(4) Uani 1 1 d . .
H8 H 0.4808 -0.0196 0.7839 0.016 Uiso 1 1 calc R U
C9 C 0.56230(17) -0.0343(3) 0.68186(18) 0.0146(5) Uani 1 1 d . .
C10 C 0.31044(17) 0.0671(3) 0.56632(18) 0.0149(4) Uani 1 1 d . .
C11 C 0.66983(18) -0.1386(3) 0.75952(19) 0.0179(5) Uani 1 1 d . .
H11A H 0.7044 -0.1932 0.7147 0.022 Uiso 1 1 calc R U
H11B H 0.6470 -0.2330 0.7960 0.022 Uiso 1 1 calc R U
C12 C 0.76005(17) -0.0213(3) 0.84975(19) 0.0175(5) Uani 1 1 d . .
H12A H 0.7869 0.0682 0.8134 0.021 Uiso 1 1 calc R U
H12B H 0.8281 -0.0923 0.8999 0.021 Uiso 1 1 calc R U
C13 C 0.70881(17) 0.0693(3) 0.92001(18) 0.0139(4) Uani 1 1 d . .
C14 C 0.60245(17) 0.1815(3) 0.84153(18) 0.0131(4) Uani 1 1 d . .
C15 C 0.55413(18) 0.2739(3) 0.91257(19) 0.0167(5) Uani 1 1 d . .
H15A H 0.5025 0.3697 0.8673 0.020 Uiso 1 1 calc R U
H15B H 0.5059 0.1897 0.9291 0.020 Uiso 1 1 calc R U
C16 C 0.64448(19) 0.3491(3) 1.0226(2) 0.0181(5) Uani 1 1 d . .
C17 C 0.80025(18) 0.1971(3) 1.00117(19) 0.0158(5) Uani 1 1 d . .
H17 H 0.8187 0.2824 0.9549 0.019 Uiso 1 1 calc R U
C18 C 0.67729(19) -0.0664(3) 0.98673(19) 0.0181(5) Uani 1 1 d . .
H18A H 0.7418 -0.1488 1.0233 0.027 Uiso 1 1 calc R U
H18B H 0.6072 -0.1299 0.9353 0.027 Uiso 1 1 calc R U
H18C H 0.6628 -0.0067 1.0440 0.027 Uiso 1 1 calc R U
C19 C 0.2252(2) 0.1951(3) 0.4811(2) 0.0212(5) Uani 1 1 d . .
H19A H 0.2673 0.2743 0.4551 0.032 Uiso 1 1 calc R U
H19B H 0.1866 0.2629 0.5166 0.032 Uiso 1 1 calc R U
H19C H 0.1668 0.1303 0.4169 0.032 Uiso 1 1 calc R U
C20 C 0.91260(18) 0.1144(3) 1.0835(2) 0.0185(5) Uani 1 1 d . .
C21 C 0.9376(2) 0.0252(4) 1.1790(2) 0.0257(5) Uani 1 1 d . .
H21 H 0.8837 0.0023 1.2073 0.031 Uiso 1 1 calc R U
C22 C 1.01780(19) 0.1155(4) 1.0727(2) 0.0258(5) Uani 1 1 d . .
H22 H 1.0292 0.1675 1.0140 0.031 Uiso 1 1 calc R U
C23 C 1.0976(2) 0.0281(4) 1.1626(2) 0.0276(6) Uani 1 1 d . .
H23 H 1.1756 0.0084 1.1771 0.033 Uiso 1 1 calc R U
C28 C 0.2553(2) -0.3771(4) 0.6863(2) 0.0276(5) Uani 1 1 d . .
H28A H 0.2759 -0.4986 0.6810 0.041 Uiso 1 1 calc R U
H28B H 0.1718 -0.3691 0.6634 0.041 Uiso 1 1 calc R U
H28C H 0.2992 -0.3364 0.7641 0.041 Uiso 1 1 calc R U
C29 C 0.2177(2) -0.3296(3) 0.4858(2) 0.0213(5) Uani 1 1 d . .
H29A H 0.2060 -0.2329 0.4337 0.032 Uiso 1 1 calc R U
H29B H 0.1420 -0.3759 0.4730 0.032 Uiso 1 1 calc R U
H29C H 0.2626 -0.4221 0.4730 0.032 Uiso 1 1 calc R U
C30 C 0.40450(18) 0.1749(3) 0.66555(18) 0.0145(4) Uani 1 1 d . .
H30A H 0.4323 0.2701 0.6338 0.017 Uiso 1 1 calc R U
H30B H 0.3677 0.2294 0.7084 0.017 Uiso 1 1 calc R U
C31 C 0.0193(3) 0.0405(5) 0.7840(3) 0.0435(8) Uani 1 1 d . .
H31A H 0.0931 0.0761 0.8471 0.065 Uiso 1 1 calc R U
H31B H -0.0205 -0.0421 0.8107 0.065 Uiso 1 1 calc R U
H31C H -0.0298 0.1435 0.7521 0.065 Uiso 1 1 calc R U

loop_
_atom_site_aniso_label
_atom_site_aniso_U_11
_atom_site_aniso_U_22
_atom_site_aniso_U_33
_atom_site_aniso_U_23
_atom_site_aniso_U_13
_atom_site_aniso_U_12
O1 0.0254(8) 0.0266(9) 0.0136(9) -0.0002(7) 0.0092(6) 0.0002(7)
O2 0.0248(8) 0.0157(8) 0.0266(9) 0.0034(7) 0.0083(7) 0.0030(6)
O3 0.0524(12) 0.0310(12) 0.0749(17) -0.0212(11) 0.0485(12) -0.0120(10)
O4 0.0327(9) 0.0294(11) 0.0379(11) 0.0094(8) 0.0230(8) 0.0108(8)
O5 0.0213(7) 0.0215(9) 0.0162(8) -0.0020(6) 0.0111(6) -0.0050(6)
O6 0.0144(7) 0.0151(8) 0.0185(8) 0.0034(6) 0.0061(6) -0.0012(6)
O7 0.0223(8) 0.0361(11) 0.0238(10) -0.0118(8) 0.0054(7) 0.0068(7)
O8 0.0148(7) 0.0234(9) 0.0171(8) -0.0068(7) 0.0032(6) 0.0014(6)
O9 0.0192(8) 0.0319(11) 0.0269(10) 0.0019(8) 0.0029(7) 0.0037(7)
C1 0.0149(9) 0.0125(11) 0.0163(12) -0.0036(8) 0.0058(8) -0.0044(8)
C2 0.0152(9) 0.0148(11) 0.0148(11) -0.0038(8) 0.0069(8) 0.0003(8)
C3 0.0219(10) 0.0104(11) 0.0161(12) -0.0036(8) 0.0078(9) -0.0002(8)
C4 0.0183(10) 0.0151(11) 0.0210(12) -0.0016(9) 0.0101(9) -0.0003(8)
C5 0.0140(9) 0.0161(11) 0.0168(11) -0.0021(8) 0.0070(8) -0.0002(8)
C6 0.0136(9) 0.0243(13) 0.0292(13) -0.0050(10) 0.0089(9) -0.0022(9)
C7 0.0152(9) 0.0246(13) 0.0351(14) 0.0002(11) 0.0120(9) 0.0025(9)
C8 0.0128(9) 0.0133(10) 0.0145(11) 0.0005(8) 0.0069(8) 0.0001(8)
C9 0.0141(9) 0.0153(11) 0.0150(12) -0.0019(9) 0.0072(8) -0.0007(8)
C10 0.0143(9) 0.0132(10) 0.0140(11) -0.0002(8) 0.0039(8) 0.0001(8)
C11 0.0166(10) 0.0187(11) 0.0179(12) -0.0034(9) 0.0073(9) 0.0039(9)
C12 0.0123(9) 0.0191(11) 0.0199(12) -0.0030(9) 0.0064(8) 0.0022(8)
C13 0.0109(8) 0.0144(11) 0.0143(11) 0.0006(8) 0.0038(8) 0.0009(8)
C14 0.0129(9) 0.0121(10) 0.0150(12) 0.0014(8) 0.0070(8) 0.0006(8)
C15 0.0123(9) 0.0182(12) 0.0185(12) -0.0023(9) 0.0063(8) 0.0009(8)
C16 0.0168(10) 0.0180(11) 0.0190(12) -0.0014(9) 0.0078(8) 0.0022(8)
C17 0.0142(9) 0.0160(11) 0.0179(12) -0.0014(9) 0.0079(8) 0.0007(8)
C18 0.0174(9) 0.0173(11) 0.0167(12) 0.0011(9) 0.0054(8) -0.0005(9)
C19 0.0198(10) 0.0170(11) 0.0206(13) -0.0004(9) 0.0041(9) 0.0036(9)
C20 0.0134(9) 0.0185(11) 0.0192(12) -0.0062(9) 0.0036(8) -0.0012(8)
C21 0.0183(10) 0.0321(14) 0.0219(13) 0.0020(10) 0.0050(9) 0.0027(10)
C22 0.0162(10) 0.0309(14) 0.0290(14) -0.0059(10) 0.0094(9) -0.0030(10)
C23 0.0136(9) 0.0273(14) 0.0337(15) -0.0084(11) 0.0039(9) 0.0030(9)
C28 0.0338(12) 0.0207(12) 0.0369(15) 0.0033(11) 0.0237(11) -0.0010(10)
C29 0.0202(10) 0.0184(11) 0.0249(13) -0.0072(9) 0.0100(9) -0.0046(9)
C30 0.0139(9) 0.0115(10) 0.0156(12) -0.0018(8) 0.0047(8) 0.0002(8)
C31 0.0557(18) 0.0465(19) 0.0451(19) 0.0166(15) 0.0375(16) 0.0247(16)

loop_
_atom_type_symbol
_atom_type_description
_atom_type_scat_dispersion_real
_atom_type_scat_dispersion_imag
_atom_type_scat_source
C C 0.0181 0.0091 'International Tables Vol C Tables 4.2.6.8 and 6.1.1.4'
H H 0.0000 0.0000 'International Tables Vol C Tables 4.2.6.8 and 6.1.1.4'
O O 0.0492 0.0322 'International Tables Vol C Tables 4.2.6.8 and 6.1.1.4'

loop_
_geom_angle_atom_site_label_1
_geom_angle_atom_site_label_2
_geom_angle_atom_site_label_3
_geom_angle
C7 O4 C31 115.6(2)
C9 O5 H5 109.5
C14 O6 H6 109.5
C16 O8 C17 121.71(17)
C23 O9 C21 106.5(2)
O1 C1 C2 122.67(19)
O1 C1 C10 124.01(19)
C2 C1 C10 113.29(18)
C1 C2 C3 109.79(17)
C1 C2 C9 106.14(17)
C3 C2 C9 113.25(17)
C1 C2 H2 109.2
C3 C2 H2 109.2
C9 C2 H2 109.2
O2 C3 C2 120.9(2)
O2 C3 C4 121.8(2)
C2 C3 C4 117.15(19)
C3 C4 C28 108.5(2)
C3 C4 C29 106.95(18)
C28 C4 C29 109.7(2)
C3 C4 C5 110.34(18)
C28 C4 C5 110.17(18)
C29 C4 C5 111.09(19)
C4 C5 C6 109.86(18)
C4 C5 C10 114.34(17)
C6 C5 C10 114.10(18)
C4 C5 H5A 105.9
C6 C5 H5A 105.9
C10 C5 H5A 105.9
C7 C6 C5 110.15(18)
C7 C6 H6A 109.6
C5 C6 H6A 109.6
C7 C6 H6B 109.6
C5 C6 H6B 109.6
H6A C6 H6B 108.1
O3 C7 O4 124.2(3)
O3 C7 C6 125.1(2)
O4 C7 C6 110.8(2)
C30 C8 C9 110.33(16)
C30 C8 C14 112.59(17)
C9 C8 C14 111.52(16)
C30 C8 H8 107.4
C9 C8 H8 107.4
C14 C8 H8 107.4
O5 C9 C11 109.00(16)
O5 C9 C8 110.90(17)
C11 C9 C8 112.48(17)
O5 C9 C2 103.00(16)
C11 C9 C2 111.59(18)
C8 C9 C2 109.47(15)
C19 C10 C1 109.20(18)
C19 C10 C30 108.11(18)
C1 C10 C30 106.75(16)
C19 C10 C5 115.33(17)
C1 C10 C5 109.21(17)
C30 C10 C5 107.90(17)
C9 C11 C12 111.00(19)
C9 C11 H11A 109.4
C12 C11 H11A 109.4
C9 C11 H11B 109.4
C12 C11 H11B 109.4
H11A C11 H11B 108.0
C11 C12 C13 111.07(16)
C11 C12 H12A 109.4
C13 C12 H12A 109.4
C11 C12 H12B 109.4
C13 C12 H12B 109.4
H12A C12 H12B 108.0
C17 C13 C12 108.08(16)
C17 C13 C18 110.07(17)
C12 C13 C18 110.56(19)
C17 C13 C14 106.40(17)
C12 C13 C14 109.44(17)
C18 C13 C14 112.13(16)
O6 C14 C15 108.79(18)
O6 C14 C8 109.63(16)
C15 C14 C8 112.39(16)
O6 C14 C13 105.98(15)
C15 C14 C13 108.92(17)
C8 C14 C13 110.91(17)
C16 C15 C14 115.25(17)
C16 C15 H15A 108.5
C14 C15 H15A 108.5
C16 C15 H15B 108.5
C14 C15 H15B 108.5
H15A C15 H15B 107.5
O7 C16 O8 117.4(2)
O7 C16 C15 121.8(2)
O8 C16 C15 120.69(19)
O8 C17 C20 106.98(17)
O8 C17 C13 111.55(16)
C20 C17 C13 114.98(19)
O8 C17 H17 107.7
C20 C17 H17 107.7
C13 C17 H17 107.7
C13 C18 H18A 109.5
C13 C18 H18B 109.5
H18A C18 H18B 109.5
C13 C18 H18C 109.5
H18A C18 H18C 109.5
H18B C18 H18C 109.5
C10 C19 H19A 109.5
C10 C19 H19B 109.5
H19A C19 H19B 109.5
C10 C19 H19C 109.5
H19A C19 H19C 109.5
H19B C19 H19C 109.5
C21 C20 C22 105.7(2)
C21 C20 C17 129.7(2)
C22 C20 C17 124.6(2)
C20 C21 O9 110.7(2)
C20 C21 H21 124.6
O9 C21 H21 124.6
C23 C22 C20 106.4(2)
C23 C22 H22 126.8
C20 C22 H22 126.8
C22 C23 O9 110.7(2)
C22 C23 H23 124.7
O9 C23 H23 124.7
C4 C28 H28A 109.5
C4 C28 H28B 109.5
H28A C28 H28B 109.5
C4 C28 H28C 109.5
H28A C28 H28C 109.5
H28B C28 H28C 109.5
C4 C29 H29A 109.5
C4 C29 H29B 109.5
H29A C29 H29B 109.5
C4 C29 H29C 109.5
H29A C29 H29C 109.5
H29B C29 H29C 109.5
C8 C30 C10 114.46(17)
C8 C30 H30A 108.6
C10 C30 H30A 108.6
C8 C30 H30B 108.6
C10 C30 H30B 108.6
H30A C30 H30B 107.6
O4 C31 H31A 109.5
O4 C31 H31B 109.5
H31A C31 H31B 109.5
O4 C31 H31C 109.5
H31A C31 H31C 109.5
H31B C31 H31C 109.5

loop_
_geom_bond_atom_site_label_1
_geom_bond_atom_site_label_2
_geom_bond_distance
O1 C1 1.213(3)
O2 C3 1.218(3)
O3 C7 1.196(4)
O4 C7 1.328(3)
O4 C31 1.446(4)
O5 C9 1.436(3)
O5 H5 0.8400
O6 C14 1.445(3)
O6 H6 0.8400
O7 C16 1.205(3)
O8 C16 1.344(3)
O8 C17 1.466(3)
O9 C23 1.353(3)
O9 C21 1.365(3)
C1 C2 1.511(3)
C1 C10 1.530(3)
C2 C3 1.526(3)
C2 C9 1.561(3)
C2 H2 1.0000
C3 C4 1.527(3)
C4 C28 1.532(3)
C4 C29 1.553(3)
C4 C5 1.558(3)
C5 C6 1.559(3)
C5 C10 1.589(3)
C5 H5A 1.0000
C6 C7 1.508(3)
C6 H6A 0.9900
C6 H6B 0.9900
C8 C30 1.533(3)
C8 C9 1.543(3)
C8 C14 1.551(3)
C8 H8 1.0000
C9 C11 1.526(3)
C10 C19 1.525(3)
C10 C30 1.563(3)
C11 C12 1.529(3)
C11 H11A 0.9900
C11 H11B 0.9900
C12 C13 1.540(3)
C12 H12A 0.9900
C12 H12B 0.9900
C13 C17 1.537(3)
C13 C18 1.541(3)
C13 C14 1.553(3)
C14 C15 1.529(3)
C15 C16 1.513(3)
C15 H15A 0.9900
C15 H15B 0.9900
C17 C20 1.504(3)
C17 H17 1.0000
C18 H18A 0.9800
C18 H18B 0.9800
C18 H18C 0.9800
C19 H19A 0.9800
C19 H19B 0.9800
C19 H19C 0.9800
C20 C21 1.350(4)
C20 C22 1.433(3)
C21 H21 0.9500
C22 C23 1.350(4)
C22 H22 0.9500
C23 H23 0.9500
C28 H28A 0.9800
C28 H28B 0.9800
C28 H28C 0.9800
C29 H29A 0.9800
C29 H29B 0.9800
C29 H29C 0.9800
C30 H30A 0.9900
C30 H30B 0.9900
C31 H31A 0.9800
C31 H31B 0.9800
C31 H31C 0.9800

loop_
_geom_torsion_atom_site_label_1
_geom_torsion_atom_site_label_2
_geom_torsion_atom_site_label_3
_geom_torsion_atom_site_label_4
_geom_torsion
O1 C1 C2 C3 -125.0(2)
C10 C1 C2 C3 56.9(2)
O1 C1 C2 C9 112.2(2)
C10 C1 C2 C9 -65.9(2)
C1 C2 C3 O2 175.0(2)
C9 C2 C3 O2 -66.6(3)
C1 C2 C3 C4 -1.9(3)
C9 C2 C3 C4 116.5(2)
O2 C3 C4 C28 14.7(3)
C2 C3 C4 C28 -168.5(2)
O2 C3 C4 C29 -103.6(3)
C2 C3 C4 C29 73.3(2)
O2 C3 C4 C5 135.5(2)
C2 C3 C4 C5 -47.7(3)
C3 C4 C5 C6 175.23(19)
C28 C4 C5 C6 -64.9(2)
C29 C4 C5 C6 56.8(2)
C3 C4 C5 C10 45.4(2)
C28 C4 C5 C10 165.26(18)
C29 C4 C5 C10 -73.0(2)
C4 C5 C6 C7 131.6(2)
C10 C5 C6 C7 -98.5(2)
C31 O4 C7 O3 -3.3(4)
C31 O4 C7 C6 176.5(2)
C5 C6 C7 O3 65.1(3)
C5 C6 C7 O4 -114.7(2)
C30 C8 C9 O5 55.8(2)
C14 C8 C9 O5 -70.1(2)
C30 C8 C9 C11 178.16(18)
C14 C8 C9 C11 52.3(2)
C30 C8 C9 C2 -57.2(2)
C14 C8 C9 C2 176.92(17)
C1 C2 C9 O5 -55.42(19)
C3 C2 C9 O5 -175.95(17)
C1 C2 C9 C11 -172.21(17)
C3 C2 C9 C11 67.3(2)
C1 C2 C9 C8 62.6(2)
C3 C2 C9 C8 -57.9(2)
O1 C1 C10 C19 -2.3(3)
C2 C1 C10 C19 175.74(18)
O1 C1 C10 C30 -119.0(2)
C2 C1 C10 C30 59.1(2)
O1 C1 C10 C5 124.6(2)
C2 C1 C10 C5 -57.3(2)
C4 C5 C10 C19 127.4(2)
C6 C5 C10 C19 -0.3(3)
C4 C5 C10 C1 4.0(2)
C6 C5 C10 C1 -123.65(19)
C4 C5 C10 C30 -111.7(2)
C6 C5 C10 C30 120.7(2)
O5 C9 C11 C12 69.3(2)
C8 C9 C11 C12 -54.1(2)
C2 C9 C11 C12 -177.58(16)
C9 C11 C12 C13 57.9(2)
C11 C12 C13 C17 -174.86(18)
C11 C12 C13 C18 64.6(2)
C11 C12 C13 C14 -59.4(2)
C30 C8 C14 O6 -61.7(2)
C9 C8 C14 O6 63.0(2)
C30 C8 C14 C15 59.4(2)
C9 C8 C14 C15 -175.91(18)
C30 C8 C14 C13 -178.36(16)
C9 C8 C14 C13 -53.7(2)
C17 C13 C14 O6 54.7(2)
C12 C13 C14 O6 -61.8(2)
C18 C13 C14 O6 175.11(18)
C17 C13 C14 C15 -62.2(2)
C12 C13 C14 C15 -178.73(18)
C18 C13 C14 C15 58.2(2)
C17 C13 C14 C8 173.63(16)
C12 C13 C14 C8 57.1(2)
C18 C13 C14 C8 -66.0(2)
O6 C14 C15 C16 -73.1(2)
C8 C14 C15 C16 165.28(18)
C13 C14 C15 C16 42.0(3)
C17 O8 C16 O7 -169.9(2)
C17 O8 C16 C15 14.3(3)
C14 C15 C16 O7 166.9(2)
C14 C15 C16 O8 -17.5(3)
C16 O8 C17 C20 -163.0(2)
C16 O8 C17 C13 -36.4(3)
C12 C13 C17 O8 176.83(17)
C18 C13 C17 O8 -62.3(2)
C14 C13 C17 O8 59.4(2)
C12 C13 C17 C20 -61.1(2)
C18 C13 C17 C20 59.7(2)
C14 C13 C17 C20 -178.60(17)
O8 C17 C20 C21 46.9(3)
C13 C17 C20 C21 -77.6(3)
O8 C17 C20 C22 -133.7(2)
C13 C17 C20 C22 101.8(3)
C22 C20 C21 O9 0.8(3)
C17 C20 C21 O9 -179.8(2)
C23 O9 C21 C20 -0.9(3)
C21 C20 C22 C23 -0.3(3)
C17 C20 C22 C23 -179.8(2)
C20 C22 C23 O9 -0.2(3)
C21 O9 C23 C22 0.6(3)
C9 C8 C30 C10 52.7(2)
C14 C8 C30 C10 177.99(17)
C19 C10 C30 C8 -168.78(17)
C1 C10 C30 C8 -51.4(2)
C5 C10 C30 C8 65.9(2)
